data_4102309
loop_
_publ_author_name
'Yan Yan'
'Bo Qin'
'Changliang Ren'
'Xiuying Chen'
'Yeow Kwan Yip'
'Ruijuan Ye'
'Dawei Zhang'
'Haibin Su'
'Huaqiang Zeng'

_publ_contact_author_address
;
Department of Chemistry & NUS MedChem Program of the Office of Life Sciences
National University of Singapor
3 Science Drive 3
Singapore
117543
;
_publ_contact_author_email CHMZH@NUS.EDU.SG
_publ_contact_author_name 'Huaqiang Zeng'
_publ_section_title
;
 Synthesis, Structural Investigations, Hydrogen-Deuterium Exchange
 Studies, and Molecular Modeling of Conformationally Stablilized Aromatic
 Oligoamides
;
_journal_name_full 'Journal of the American Chemical Society'
_journal_page_first 5869
_journal_page_last 5879
_journal_paper_doi 10.1021/ja100579z
_journal_volume 132
_journal_year 2010
_chemical_formula_sum 'C25 H23 N3 O9'
_chemical_formula_weight 509.46
_chemical_name_systematic
; 
 ? 
;
_space_group_IT_number 14
_symmetry_cell_setting monoclinic
_symmetry_space_group_name_Hall '-P 2yn'
_symmetry_space_group_name_H-M 'P 1 21/n 1'
_atom_sites_solution_hydrogens geom
_atom_sites_solution_primary direct
_atom_sites_solution_secondary difmap
_audit_creation_method SHELXL-97
_cell_angle_alpha 90.00
_cell_angle_beta 100.260(2)
_cell_angle_gamma 90.00
_cell_formula_units_Z 4
_cell_length_a 7.0390(6)
_cell_length_b 24.783(2)
_cell_length_c 13.5449(12)
_cell_measurement_reflns_used 3943
_cell_measurement_temperature 223(2)
_cell_measurement_theta_max 27.02
_cell_measurement_theta_min 2.90
_cell_volume 2325.1(3)
_computing_cell_refinement 'Bruker SMART'
_computing_data_collection 'Bruker SMART'
_computing_data_reduction 'Bruker SAINT'
_computing_molecular_graphics 'Bruker SHELXTL'
_computing_publication_material 'Bruker SHELXTL'
_computing_structure_refinement 'SHELXL-97 (Sheldrick, 1997)'
_computing_structure_solution 'SHELXS-97 (Sheldrick, 1990)'
_diffrn_ambient_temperature 223(2)
_diffrn_measured_fraction_theta_full 0.998
_diffrn_measured_fraction_theta_max 0.998
_diffrn_measurement_device_type 'CCD area detector'
_diffrn_measurement_method 'phi and omega scans'
_diffrn_radiation_monochromator graphite
_diffrn_radiation_source 'fine-focus sealed tube'
_diffrn_radiation_type MoK\a
_diffrn_radiation_wavelength 0.71073
_diffrn_reflns_av_R_equivalents 0.0307
_diffrn_reflns_av_sigmaI/netI 0.0371
_diffrn_reflns_limit_h_max 9
_diffrn_reflns_limit_h_min -8
_diffrn_reflns_limit_k_max 24
_diffrn_reflns_limit_k_min -32
_diffrn_reflns_limit_l_max 17
_diffrn_reflns_limit_l_min -17
_diffrn_reflns_number 16262
_diffrn_reflns_theta_full 27.43
_diffrn_reflns_theta_max 27.43
_diffrn_reflns_theta_min 1.64
_exptl_absorpt_coefficient_mu 0.112
_exptl_absorpt_correction_T_max 0.9844
_exptl_absorpt_correction_T_min 0.9397
_exptl_absorpt_correction_type 'Sadabs, (Sheldrick 2001)'
_exptl_crystal_colour Colourless
_exptl_crystal_density_diffrn 1.455
_exptl_crystal_density_meas 0
_exptl_crystal_density_method 'not measured'
_exptl_crystal_description Block
_exptl_crystal_F_000 1064
_exptl_crystal_size_max 0.56
_exptl_crystal_size_mid 0.46
_exptl_crystal_size_min 0.14
_refine_diff_density_max 0.739
_refine_diff_density_min -0.532
_refine_diff_density_rms 0.049
_refine_ls_extinction_method none
_refine_ls_goodness_of_fit_ref 1.062
_refine_ls_hydrogen_treatment mixed
_refine_ls_matrix_type full
_refine_ls_number_parameters 346
_refine_ls_number_reflns 5293
_refine_ls_number_restraints 0
_refine_ls_restrained_S_all 1.062
_refine_ls_R_factor_all 0.0671
_refine_ls_R_factor_gt 0.0493
_refine_ls_shift/su_max 0.000
_refine_ls_shift/su_mean 0.000
_refine_ls_structure_factor_coef Fsqd
_refine_ls_weighting_details 'calc w=1/[\s^2^(Fo^2^)+(0.0661P)^2^+0.6556P] where P=(Fo^2^+2Fc^2^)/3'
_refine_ls_weighting_scheme calc
_refine_ls_wR_factor_gt 0.1259
_refine_ls_wR_factor_ref 0.1355
_reflns_number_gt 4001
_reflns_number_total 5293
_reflns_threshold_expression >2sigma(I)
_cod_data_source_file ja100579z_si_001_06.cif
_cod_data_source_block 3a
_cod_database_code 4102309

loop_
_symmetry_equiv_pos_as_xyz
'x, y, z'
'-x+1/2, y+1/2, -z+1/2'
'-x, -y, -z'
'x-1/2, -y-1/2, z-1/2'

loop_
_atom_site_label
_atom_site_type_symbol
_atom_site_fract_x
_atom_site_fract_y
_atom_site_fract_z
_atom_site_U_iso_or_equiv
_atom_site_adp_type
_atom_site_occupancy
_atom_site_symmetry_multiplicity
_atom_site_calc_flag
_atom_site_refinement_flags
O1 O 0.7137(2) -0.06194(5) -0.07350(10) 0.0438(4) Uani 1 1 d .
O2 O 0.73904(19) 0.10638(5) -0.09268(9) 0.0337(3) Uani 1 1 d .
O3 O 0.6026(2) 0.18386(6) -0.24050(10) 0.0464(4) Uani 1 1 d .
O4 O 0.8022(2) 0.17379(6) -0.34295(12) 0.0562(4) Uani 1 1 d .
O5 O 0.85507(17) 0.08987(4) 0.15281(8) 0.0291(3) Uani 1 1 d .
O6 O 0.8658(2) 0.06177(7) 0.45118(10) 0.0556(4) Uani 1 1 d .
O7 O 1.33470(18) 0.14926(5) 0.28362(9) 0.0320(3) Uani 1 1 d .
O8 O 1.6938(2) 0.26090(6) 0.46458(10) 0.0461(4) Uani 1 1 d .
O9 O 1.6345(4) 0.22226(11) 0.31727(17) 0.1139(10) Uani 1 1 d .
N1 N 0.7452(2) 0.01650(6) 0.01346(10) 0.0295(3) Uani 1 1 d .
N2 N 1.0500(2) 0.10200(6) 0.35070(11) 0.0303(3) Uani 1 1 d .
N3 N 0.7021(2) 0.15584(7) -0.28548(11) 0.0365(4) Uani 1 1 d .
C1 C 0.7194(2) -0.01281(7) -0.07189(13) 0.0282(4) Uani 1 1 d .
C2 C 0.6975(2) 0.01875(7) -0.16874(12) 0.0268(4) Uani 1 1 d .
C3 C 0.7141(2) 0.07493(7) -0.17708(12) 0.0273(4) Uani 1 1 d .
C4 C 0.6961(2) 0.09717(7) -0.27286(13) 0.0305(4) Uani 1 1 d .
C5 C 0.6665(3) 0.06627(8) -0.35904(13) 0.0364(4) Uani 1 1 d .
H5 H 0.6616 0.0824 -0.4223 0.044 Uiso 1 1 calc R
C6 C 0.6442(3) 0.01135(8) -0.35047(14) 0.0374(4) Uani 1 1 d .
H6 H 0.6197 -0.0104 -0.4082 0.045 Uiso 1 1 calc R
C7 C 0.6581(3) -0.01163(7) -0.25676(13) 0.0322(4) Uani 1 1 d .
H7 H 0.6404 -0.0491 -0.2520 0.039 Uiso 1 1 calc R
C8 C 0.8997(3) 0.14339(8) -0.07417(15) 0.0405(5) Uani 1 1 d .
H8A H 0.9623 0.1446 -0.1324 0.061 Uiso 1 1 calc R
H8B H 0.9914 0.1314 -0.0162 0.061 Uiso 1 1 calc R
H8C H 0.8533 0.1791 -0.0614 0.061 Uiso 1 1 calc R
C9 C 0.7730(2) -0.00152(7) 0.11301(12) 0.0261(3) Uani 1 1 d .
C10 C 0.8264(2) 0.03832(6) 0.18646(12) 0.0257(3) Uani 1 1 d .
C11 C 0.8548(2) 0.02541(7) 0.28799(12) 0.0280(4) Uani 1 1 d .
C12 C 0.8290(3) -0.02784(7) 0.31589(13) 0.0320(4) Uani 1 1 d .
H12 H 0.8468 -0.0371 0.3842 0.038 Uiso 1 1 calc R
C13 C 0.7775(3) -0.06702(7) 0.24412(14) 0.0326(4) Uani 1 1 d .
H13 H 0.7617 -0.1028 0.2641 0.039 Uiso 1 1 calc R
C14 C 0.7487(2) -0.05447(7) 0.14286(13) 0.0300(4) Uani 1 1 d .
H14 H 0.7128 -0.0816 0.0946 0.036 Uiso 1 1 calc R
C15 C 0.7045(3) 0.12757(8) 0.16470(16) 0.0419(5) Uani 1 1 d .
H15A H 0.5832 0.1157 0.1250 0.063 Uiso 1 1 calc R
H15B H 0.7368 0.1630 0.1423 0.063 Uiso 1 1 calc R
H15C H 0.6922 0.1293 0.2348 0.063 Uiso 1 1 calc R
C16 C 0.9201(3) 0.06523(7) 0.37151(13) 0.0317(4) Uani 1 1 d .
C17 C 1.1567(3) 0.14002(7) 0.41489(12) 0.0286(4) Uani 1 1 d .
C18 C 1.3082(3) 0.16532(7) 0.37721(12) 0.0280(4) Uani 1 1 d .
C19 C 1.4282(3) 0.20248(7) 0.43576(13) 0.0310(4) Uani 1 1 d .
C20 C 1.3904(3) 0.21508(7) 0.53109(13) 0.0345(4) Uani 1 1 d .
H20 H 1.4697 0.2400 0.5715 0.041 Uiso 1 1 calc R
C21 C 1.2389(3) 0.19146(8) 0.56628(13) 0.0373(4) Uani 1 1 d .
H21 H 1.2142 0.2011 0.6299 0.045 Uiso 1 1 calc R
C22 C 1.1214(3) 0.15356(7) 0.50941(13) 0.0345(4) Uani 1 1 d .
H22 H 1.0193 0.1373 0.5347 0.041 Uiso 1 1 calc R
C23 C 1.2524(4) 0.18413(9) 0.20298(15) 0.0497(5) Uani 1 1 d .
H23A H 1.1253 0.1957 0.2126 0.075 Uiso 1 1 calc R
H23B H 1.2414 0.1649 0.1399 0.075 Uiso 1 1 calc R
H23C H 1.3347 0.2154 0.2018 0.075 Uiso 1 1 calc R
C24 C 1.5956(3) 0.22754(8) 0.39866(16) 0.0410(5) Uani 1 1 d .
C25 C 1.8593(3) 0.28634(9) 0.43499(18) 0.0516(6) Uani 1 1 d .
H25A H 1.9521 0.2590 0.4244 0.077 Uiso 1 1 calc R
H25B H 1.9185 0.3109 0.4874 0.077 Uiso 1 1 calc R
H25C H 1.8186 0.3063 0.3733 0.077 Uiso 1 1 calc R
H2N H 1.077(3) 0.1015(8) 0.2906(16) 0.037(5) Uiso 1 1 d .
H1N H 0.752(3) 0.0500(9) 0.0080(16) 0.040(6) Uiso 1 1 d .

loop_
_atom_site_aniso_label
_atom_site_aniso_U_11
_atom_site_aniso_U_22
_atom_site_aniso_U_33
_atom_site_aniso_U_23
_atom_site_aniso_U_13
_atom_site_aniso_U_12
O1 0.0658(10) 0.0259(7) 0.0363(7) -0.0042(5) 0.0002(6) 0.0023(6)
O2 0.0451(7) 0.0293(6) 0.0271(6) -0.0048(5) 0.0075(5) -0.0085(5)
O3 0.0604(9) 0.0419(8) 0.0399(8) 0.0046(6) 0.0173(7) 0.0128(7)
O4 0.0687(11) 0.0495(9) 0.0585(10) 0.0125(7) 0.0334(8) -0.0022(8)
O5 0.0366(7) 0.0231(6) 0.0280(6) -0.0013(5) 0.0070(5) -0.0026(5)
O6 0.0753(11) 0.0644(10) 0.0325(8) -0.0113(7) 0.0240(7) -0.0299(8)
O7 0.0407(7) 0.0294(6) 0.0273(6) -0.0053(5) 0.0099(5) -0.0027(5)
O8 0.0475(8) 0.0515(9) 0.0385(8) -0.0053(6) 0.0055(6) -0.0196(7)
O9 0.1156(18) 0.150(2) 0.0965(16) -0.0826(16) 0.0741(14) -0.0947(17)
N1 0.0400(9) 0.0233(8) 0.0244(7) -0.0023(6) 0.0035(6) -0.0026(6)
N2 0.0350(8) 0.0342(8) 0.0226(7) -0.0043(6) 0.0075(6) -0.0062(6)
N3 0.0400(9) 0.0408(9) 0.0296(8) 0.0053(7) 0.0088(7) 0.0022(7)
C1 0.0248(8) 0.0282(9) 0.0304(9) -0.0030(7) 0.0021(7) 0.0017(7)
C2 0.0227(8) 0.0309(9) 0.0267(8) -0.0040(7) 0.0046(6) -0.0001(7)
C3 0.0230(8) 0.0327(9) 0.0262(8) -0.0045(7) 0.0046(6) -0.0007(7)
C4 0.0274(9) 0.0347(10) 0.0303(9) 0.0006(7) 0.0073(7) 0.0006(7)
C5 0.0350(10) 0.0501(12) 0.0249(9) -0.0010(8) 0.0078(7) 0.0033(8)
C6 0.0373(10) 0.0465(11) 0.0276(9) -0.0108(8) 0.0038(7) 0.0024(8)
C7 0.0296(9) 0.0323(9) 0.0340(9) -0.0080(7) 0.0039(7) 0.0019(7)
C8 0.0436(11) 0.0370(10) 0.0392(10) -0.0088(8) 0.0032(9) -0.0084(8)
C9 0.0240(8) 0.0267(8) 0.0275(8) -0.0006(7) 0.0045(6) 0.0005(6)
C10 0.0233(8) 0.0249(8) 0.0291(8) 0.0006(7) 0.0054(6) -0.0015(6)
C11 0.0240(8) 0.0335(9) 0.0267(8) 0.0003(7) 0.0053(6) -0.0028(7)
C12 0.0289(9) 0.0362(10) 0.0299(9) 0.0072(7) 0.0027(7) -0.0013(7)
C13 0.0316(9) 0.0263(9) 0.0393(10) 0.0065(7) 0.0047(7) 0.0007(7)
C14 0.0284(9) 0.0261(9) 0.0345(9) -0.0028(7) 0.0025(7) 0.0001(7)
C15 0.0420(11) 0.0304(10) 0.0520(12) 0.0024(9) 0.0052(9) 0.0055(8)
C16 0.0326(9) 0.0354(10) 0.0271(9) 0.0003(7) 0.0053(7) -0.0038(7)
C17 0.0333(9) 0.0259(8) 0.0254(8) -0.0018(7) 0.0014(7) 0.0008(7)
C18 0.0329(9) 0.0267(8) 0.0245(8) -0.0032(7) 0.0051(7) 0.0026(7)
C19 0.0337(9) 0.0255(9) 0.0330(9) -0.0019(7) 0.0037(7) 0.0009(7)
C20 0.0422(10) 0.0304(9) 0.0278(9) -0.0054(7) -0.0021(7) -0.0022(8)
C21 0.0512(12) 0.0366(10) 0.0234(8) -0.0046(7) 0.0051(8) -0.0018(8)
C22 0.0395(10) 0.0367(10) 0.0277(9) 0.0000(7) 0.0072(7) -0.0016(8)
C23 0.0753(16) 0.0435(12) 0.0323(10) 0.0038(9) 0.0150(10) 0.0022(11)
C24 0.0417(11) 0.0365(10) 0.0466(12) -0.0141(9) 0.0133(9) -0.0074(8)
C25 0.0417(12) 0.0517(13) 0.0599(14) -0.0040(11) 0.0050(10) -0.0167(10)

loop_
_atom_type_symbol
_atom_type_description
_atom_type_scat_dispersion_real
_atom_type_scat_dispersion_imag
_atom_type_scat_source
C C 0.0033 0.0016 'International Tables Vol C Tables 4.2.6.8 and 6.1.1.4'
H H 0.0000 0.0000 'International Tables Vol C Tables 4.2.6.8 and 6.1.1.4'
N N 0.0061 0.0033 'International Tables Vol C Tables 4.2.6.8 and 6.1.1.4'
O O 0.0106 0.0060 'International Tables Vol C Tables 4.2.6.8 and 6.1.1.4'

loop_
_geom_angle_atom_site_label_1
_geom_angle_atom_site_label_2
_geom_angle_atom_site_label_3
_geom_angle
C3 O2 C8 119.15(14)
C10 O5 C15 114.08(13)
C18 O7 C23 115.24(14)
C24 O8 C25 115.96(16)
C1 N1 C9 128.85(15)
C16 N2 C17 128.90(15)
O3 N3 O4 123.83(17)
O3 N3 C4 118.32(15)
O4 N3 C4 117.82(16)
O1 C1 N1 123.51(16)
O1 C1 C2 120.25(15)
N1 C1 C2 116.24(15)
C7 C2 C3 118.24(16)
C7 C2 C1 115.86(15)
C3 C2 C1 125.89(14)
O2 C3 C4 121.93(15)
O2 C3 C2 119.85(15)
C4 C3 C2 118.17(15)
C5 C4 C3 122.85(17)
C5 C4 N3 117.06(16)
C3 C4 N3 120.07(15)
C6 C5 C4 118.64(17)
C5 C6 C7 119.69(17)
C6 C7 C2 122.29(17)
C14 C9 N1 125.20(15)
C14 C9 C10 119.21(15)
N1 C9 C10 115.58(15)
O5 C10 C11 122.30(14)
O5 C10 C9 116.88(14)
C11 C10 C9 120.79(15)
C10 C11 C12 118.88(16)
C10 C11 C16 124.15(15)
C12 C11 C16 116.93(15)
C13 C12 C11 120.48(16)
C12 C13 C14 120.98(16)
C13 C14 C9 119.66(16)
O6 C16 N2 124.39(17)
O6 C16 C11 121.28(16)
N2 C16 C11 114.22(15)
C22 C17 N2 124.68(16)
C22 C17 C18 119.86(16)
N2 C17 C18 115.45(15)
O7 C18 C19 123.21(16)
O7 C18 C17 116.21(14)
C19 C18 C17 120.51(15)
C18 C19 C20 118.44(16)
C18 C19 C24 121.04(16)
C20 C19 C24 120.51(16)
C21 C20 C19 120.78(16)
C20 C21 C22 121.16(17)
C17 C22 C21 119.20(17)
O9 C24 O8 121.14(19)
O9 C24 C19 126.20(18)
O8 C24 C19 112.47(17)

loop_
_geom_bond_atom_site_label_1
_geom_bond_atom_site_label_2
_geom_bond_distance
O1 C1 1.218(2)
O2 C3 1.369(2)
O2 C8 1.443(2)
O3 N3 1.223(2)
O4 N3 1.223(2)
O5 C10 1.3835(19)
O5 C15 1.443(2)
O6 C16 1.210(2)
O7 C18 1.3727(19)
O7 C23 1.432(2)
O8 C24 1.318(2)
O8 C25 1.443(2)
O9 C24 1.190(3)
N1 C1 1.350(2)
N1 C9 1.401(2)
N2 C16 1.356(2)
N2 C17 1.405(2)
N3 C4 1.466(2)
C1 C2 1.511(2)
C2 C7 1.396(2)
C2 C3 1.403(2)
C3 C4 1.394(2)
C4 C5 1.380(2)
C5 C6 1.377(3)
C6 C7 1.379(3)
C9 C14 1.393(2)
C9 C10 1.404(2)
C10 C11 1.391(2)
C11 C12 1.394(2)
C11 C16 1.510(2)
C12 C13 1.376(3)
C13 C14 1.386(2)
C17 C22 1.388(2)
C17 C18 1.409(2)
C18 C19 1.397(2)
C19 C20 1.399(3)
C19 C24 1.496(3)
C20 C21 1.374(3)
C21 C22 1.390(3)

loop_
_geom_hbond_atom_site_label_D
_geom_hbond_atom_site_label_H
_geom_hbond_atom_site_label_A
_geom_hbond_distance_DH
_geom_hbond_distance_HA
_geom_hbond_distance_DA
_geom_hbond_angle_DHA
N2 H2N O7 0.87(2) 2.18(2) 2.6192(19) 110.7(16)
N2 H2N O5 0.87(2) 2.23(2) 2.8014(19) 123.5(17)
N1 H1N O2 0.84(2) 1.94(2) 2.647(2) 141(2)
N1 H1N O5 0.84(2) 2.20(2) 2.6359(18) 112.5(18)
